data_4104071
loop_
_publ_author_name
'Manfred T. Reetz'
'Hongchao Guo'
'Jun-An Ma'
'Richard Goddard'
'Richard J. Mynott'

_publ_section_title
;
 Helical Triskelion Monophosphites as Ligands in Asymmetric Catalysis
;
_journal_name_full 'Journal of the American Chemical Society'
_journal_page_first 4136
_journal_page_last 4142
_journal_paper_doi 10.1021/ja809297a
_journal_volume 131
_journal_year 2009
_chemical_absolute_configuration rmad
_chemical_compound_source dichloromethane/pentane
_chemical_formula_moiety 'C81 H51 O9 P, C H2 Cl2'
_chemical_formula_sum 'C82 H53 Cl2 O9 P'
_chemical_formula_weight 1284.11
_chemical_name_systematic
; 
 tris((2'-phenylcarboxy-1,1'-(S)binaphthalen-2-yl)-oxy)phosphine
 dichloromethane solute
;
_space_group_IT_number 173
_symmetry_cell_setting hexagonal
_symmetry_Int_Tables_number 173
_symmetry_space_group_name_Hall 'P 6c'
_symmetry_space_group_name_H-M 'P 63'
_atom_sites_solution_hydrogens geom
_atom_sites_solution_primary direct
_atom_sites_solution_secondary difmap
_audit_block_code GUO-GB-084-02
_audit_creation_date 2008-08-25
_cell_angle_alpha 90.0
_cell_angle_beta 90.0
_cell_angle_gamma 120.0
_cell_formula_units_Z 4
_cell_length_a 20.6143(2)
_cell_length_b 20.6143(2)
_cell_length_c 17.9025(3)
_cell_measurement_reflns_used 132772
_cell_measurement_temperature 100
_cell_measurement_theta_max 24.71
_cell_measurement_theta_min 2.91
_cell_volume 6588.42(14)
_computing_cell_refinement 'Denzo / Scalepack (Otwinowski 1997)'
_computing_data_collection 'Collect software (Nonius, 1998)'
_computing_data_reduction 'Denzo / Scalepack (Otwinowski 1997)'
_computing_molecular_graphics 'DIAMOND (Crystal Impact GbR, 2005)'
_computing_structure_refinement 'SHELXL-97 (Sheldrick, 1997)'
_computing_structure_solution 'SHELXS-97 (Sheldrick, 1990)'
_diffrn_ambient_temperature 100
_diffrn_detector_area_resol_mean 18.02
_diffrn_measured_fraction_theta_full 0.994
_diffrn_measured_fraction_theta_max 0.994
_diffrn_measurement_device_type 'Nonius KappaCCD'
_diffrn_measurement_method 'CCD \w-scan'
_diffrn_radiation_monochromator graphite
_diffrn_radiation_source '0.3 mm focus rotating anode'
_diffrn_radiation_type MoK\a
_diffrn_radiation_wavelength 0.71073
_diffrn_reflns_av_R_equivalents 0.0868
_diffrn_reflns_av_sigmaI/netI 0.0441
_diffrn_reflns_limit_h_max 24
_diffrn_reflns_limit_h_min -23
_diffrn_reflns_limit_k_max 24
_diffrn_reflns_limit_k_min -24
_diffrn_reflns_limit_l_max 21
_diffrn_reflns_limit_l_min -21
_diffrn_reflns_number 80245
_diffrn_reflns_theta_full 24.70
_diffrn_reflns_theta_max 24.70
_diffrn_reflns_theta_min 4.11
_diffrn_standards_decay_% 0.0
_diffrn_standards_number 0
_exptl_absorpt_coefficient_mu 0.184
_exptl_absorpt_correction_T_max 1.0
_exptl_absorpt_correction_T_min 0.9218
_exptl_absorpt_correction_type multi-scan
_exptl_absorpt_process_details 'Scalepack, Otwinowski (1997)'
_exptl_crystal_colour colourless
_exptl_crystal_density_diffrn 1.295
_exptl_crystal_description prism
_exptl_crystal_F_000 2664
_exptl_crystal_size_max 0.16
_exptl_crystal_size_mid 0.12
_exptl_crystal_size_min 0.10
_refine_diff_density_max 1.187
_refine_diff_density_min -0.360
_refine_diff_density_rms 0.051
_refine_ls_abs_structure_details 'Flack H D (1983), Acta Cryst. A39, 876-881'
_refine_ls_abs_structure_Flack 0.0(2)
_refine_ls_extinction_method none
_refine_ls_goodness_of_fit_ref 1.077
_refine_ls_hydrogen_treatment constr
_refine_ls_matrix_type full
_refine_ls_number_parameters 574
_refine_ls_number_reflns 7435
_refine_ls_number_restraints 1
_refine_ls_restrained_S_all 1.077
_refine_ls_R_factor_all 0.0966
_refine_ls_R_factor_gt 0.0765
_refine_ls_shift/su_max 0.000
_refine_ls_shift/su_mean 0.000
_refine_ls_structure_factor_coef Fsqd
_refine_ls_weighting_details 'calc w=1/[\s^2^(Fo^2^)+(0.0698P)^2^+7.2462P] where P=(Fo^2^+2Fc^2^)/3'
_refine_ls_weighting_scheme calc
_refine_ls_wR_factor_gt 0.1671
_refine_ls_wR_factor_ref 0.1784
_reflns_number_gt 6072
_reflns_number_total 7435
_reflns_threshold_expression >2sigma(I)
_cod_data_source_file ja809297a_si_005.cif
_cod_data_source_block (S,S,S)-3b
_cod_database_code 4104071

loop_
_symmetry_equiv_pos_as_xyz
'x, y, z'
'-y, x-y, z'
'-x+y, -x, z'
'-x, -y, z+1/2'
'y, -x+y, z+1/2'
'x-y, x, z+1/2'

loop_
_atom_site_label
_atom_site_type_symbol
_atom_site_fract_x
_atom_site_fract_y
_atom_site_fract_z
_atom_site_U_iso_or_equiv
_atom_site_adp_type
_atom_site_occupancy
_atom_site_symmetry_multiplicity
_atom_site_calc_flag
_atom_site_refinement_flags
C1 C 0.1531(2) 0.1964(2) 0.8389(3) 0.0332(10) Uani 1 1 d .
C2 C 0.1287(2) 0.1257(2) 0.8637(3) 0.0456(12) Uani 1 1 d .
C3 C 0.1758(3) 0.1016(2) 0.8917(3) 0.0473(13) Uani 1 1 d .
H3 H 0.1562 0.0525 0.9080 0.057 Uiso 1 1 calc R
C4 C 0.2511(2) 0.1505(2) 0.8951(3) 0.0408(11) Uani 1 1 d .
H4 H 0.2829 0.1346 0.9139 0.049 Uiso 1 1 calc R
C5 C 0.2811(2) 0.2252(2) 0.8700(3) 0.0363(10) Uani 1 1 d .
C6 C 0.3591(2) 0.2770(3) 0.8724(3) 0.0469(12) Uani 1 1 d .
H6 H 0.3916 0.2616 0.8901 0.056 Uiso 1 1 calc R
C7 C 0.3868(3) 0.3485(3) 0.8495(4) 0.0587(15) Uani 1 1 d .
H7 H 0.4379 0.3822 0.8529 0.070 Uiso 1 1 calc R
C8 C 0.3386(3) 0.3719(3) 0.8204(4) 0.0614(16) Uani 1 1 d .
H8 H 0.3581 0.4208 0.8035 0.074 Uiso 1 1 calc R
C9 C 0.2634(2) 0.3232(3) 0.8166(3) 0.0445(12) Uani 1 1 d .
H9 H 0.2321 0.3396 0.7973 0.053 Uiso 1 1 calc R
C10 C 0.2320(2) 0.2485(2) 0.8416(2) 0.0337(10) Uani 1 1 d .
C11 C 0.0985(2) 0.2153(2) 0.8050(3) 0.0374(11) Uani 1 1 d .
C12 C 0.0734(2) 0.2563(2) 0.8436(3) 0.0389(11) Uani 1 1 d .
C13 C 0.0167(2) 0.2691(2) 0.8175(3) 0.0385(11) Uani 1 1 d .
H13 H 0.0007 0.2960 0.8463 0.046 Uiso 1 1 calc R
C14 C -0.0147(2) 0.2418(2) 0.7495(3) 0.0406(12) Uani 1 1 d .
H14 H -0.0528 0.2496 0.7324 0.049 Uiso 1 1 calc R
C15 C 0.0098(2) 0.2015(2) 0.7044(3) 0.0372(11) Uani 1 1 d .
C16 C -0.0189(3) 0.1769(2) 0.6322(3) 0.0435(11) Uani 1 1 d .
H16 H -0.0564 0.1853 0.6142 0.052 Uiso 1 1 calc R
C17 C 0.0073(3) 0.1408(3) 0.5879(3) 0.0530(13) Uani 1 1 d .
H17 H -0.0122 0.1248 0.5403 0.064 Uiso 1 1 calc R
C18 C 0.0637(3) 0.1281(3) 0.6148(3) 0.0498(12) Uani 1 1 d .
H18 H 0.0821 0.1043 0.5844 0.060 Uiso 1 1 calc R
C19 C 0.0922(3) 0.1503(2) 0.6849(3) 0.0426(11) Uani 1 1 d .
H19 H 0.1289 0.1404 0.7020 0.051 Uiso 1 1 calc R
C20 C 0.0667(2) 0.1884(2) 0.7323(3) 0.0367(11) Uani 1 1 d .
C21 C 0.0655(2) 0.2699(2) 0.9737(3) 0.0420(11) Uani 1 1 d .
C22 C 0.1076(2) 0.3148(2) 1.0402(3) 0.0375(10) Uani 1 1 d .
C23 C 0.1817(3) 0.3710(2) 1.0384(3) 0.0462(12) Uani 1 1 d .
H23 H 0.2082 0.3827 0.9937 0.055 Uiso 1 1 calc R
C24 C 0.2163(3) 0.4095(3) 1.1019(4) 0.0565(14) Uani 1 1 d .
H24 H 0.2662 0.4473 1.1002 0.068 Uiso 1 1 calc R
C25 C 0.1784(3) 0.3929(3) 1.1669(3) 0.0558(14) Uani 1 1 d .
H25 H 0.2027 0.4198 1.2096 0.067 Uiso 1 1 calc R
C26 C 0.1043(3) 0.3366(3) 1.1716(3) 0.0526(13) Uani 1 1 d .
H26 H 0.0788 0.3254 1.2169 0.063 Uiso 1 1 calc R
C27 C 0.0687(3) 0.2972(3) 1.1068(3) 0.0443(12) Uani 1 1 d .
H27 H 0.0188 0.2591 1.1085 0.053 Uiso 1 1 calc R
C28 C 0.4708(2) 0.8684(2) 0.5961(3) 0.0466(13) Uani 1 1 d .
C29 C 0.4026(2) 0.8146(2) 0.5715(3) 0.0492(13) Uani 1 1 d .
C30 C 0.3484(2) 0.8305(2) 0.5449(3) 0.0467(12) Uani 1 1 d .
H30 H 0.3012 0.7918 0.5313 0.056 Uiso 1 1 calc R
C31 C 0.3648(2) 0.9020(2) 0.5390(3) 0.0456(12) Uani 1 1 d .
H31 H 0.3284 0.9123 0.5214 0.055 Uiso 1 1 calc R
C32 C 0.4357(3) 0.9619(2) 0.5588(3) 0.0505(13) Uani 1 1 d .
C33 C 0.4573(3) 1.0380(3) 0.5463(4) 0.075(2) Uani 1 1 d .
H33 H 0.4229 1.0497 0.5259 0.090 Uiso 1 1 calc R
C34 C 0.5269(3) 1.0939(3) 0.5637(5) 0.094(3) Uani 1 1 d .
H34 H 0.5406 1.1433 0.5532 0.113 Uiso 1 1 calc R
C35 C 0.5784(3) 1.0776(3) 0.5973(5) 0.098(3) Uani 1 1 d .
H35 H 0.6255 1.1165 0.6105 0.118 Uiso 1 1 calc R
C36 C 0.5602(3) 1.0048(3) 0.6111(4) 0.074(2) Uani 1 1 d .
H36 H 0.5946 0.9950 0.6345 0.089 Uiso 1 1 calc R
C37 C 0.4889(3) 0.9445(2) 0.5896(3) 0.0520(14) Uani 1 1 d .
C38 C 0.5265(2) 0.8461(2) 0.6222(4) 0.0505(14) Uani 1 1 d .
C39 C 0.5874(3) 0.8630(3) 0.5783(4) 0.0594(16) Uani 1 1 d .
C40 C 0.6388(3) 0.8394(3) 0.5973(4) 0.0670(19) Uani 1 1 d .
H40 H 0.6810 0.8533 0.5680 0.080 Uiso 1 1 calc R
C41 C 0.6260(3) 0.7966(3) 0.6583(5) 0.070(2) Uani 1 1 d .
H41 H 0.6580 0.7782 0.6688 0.084 Uiso 1 1 calc R
C42 C 0.5653(3) 0.7786(3) 0.7070(4) 0.0605(17) Uani 1 1 d .
C43 C 0.5528(4) 0.7376(3) 0.7741(5) 0.077(2) Uani 1 1 d .
H43 H 0.5838 0.7183 0.7861 0.092 Uiso 1 1 calc R
C44 C 0.4979(4) 0.7263(4) 0.8199(4) 0.078(2) Uani 1 1 d .
H44 H 0.4911 0.6994 0.8638 0.093 Uiso 1 1 calc R
C45 C 0.4499(3) 0.7538(3) 0.8040(4) 0.0669(16) Uani 1 1 d .
H45 H 0.4130 0.7470 0.8382 0.080 Uiso 1 1 calc R
C46 C 0.4568(3) 0.7904(3) 0.7391(4) 0.0607(16) Uani 1 1 d .
H46 H 0.4223 0.8054 0.7277 0.073 Uiso 1 1 calc R
C47 C 0.5153(3) 0.8061(3) 0.6887(4) 0.0521(15) Uani 1 1 d .
C48 C 0.5623(3) 0.8696(3) 0.4503(4) 0.0600(16) Uani 1 1 d .
C49 C 0.5583(3) 0.9209(3) 0.3913(5) 0.0693(18) Uani 1 1 d .
C50 C 0.5712(3) 0.9906(4) 0.4103(5) 0.085(2) Uani 1 1 d .
H50 H 0.5839 1.0083 0.4590 0.101 Uiso 1 1 calc R
C51 C 0.5648(4) 1.0350(5) 0.3538(6) 0.093(3) Uani 1 1 d .
H51 H 0.5723 1.0823 0.3654 0.111 Uiso 1 1 calc R
C52 C 0.5480(5) 1.0094(7) 0.2846(8) 0.118(3) Uani 1 1 d .
H52 H 0.5443 1.0396 0.2483 0.142 Uiso 1 1 calc R
C53 C 0.5359(5) 0.9401(7) 0.2643(6) 0.122(3) Uani 1 1 d .
H53 H 0.5244 0.9233 0.2152 0.146 Uiso 1 1 calc R
C54 C 0.5414(4) 0.8952(5) 0.3202(5) 0.095(2) Uani 1 1 d .
H54 H 0.5335 0.8478 0.3084 0.114 Uiso 1 1 calc R
Cl1A Cl 0.3395(5) 0.7639(5) 0.3021(6) 0.286(5) Uani 0.70 1 d P
Cl1B Cl 0.3287(12) 0.7163(11) 0.136(2) 0.258(16) Uani 0.20 1 d P
Cl1C Cl 0.3007(13) 0.6107(10) 1.0183(11) 0.367(16) Uani 0.43 1 d P
O1A O 0.0523(3) 0.0766(3) 0.8417(3) 0.0198(11) Uiso 0.50 1 d P
O1B O 0.0511(4) 0.0771(4) 0.8839(5) 0.0478(17) Uiso 0.50 1 d P
O2 O 0.10885(16) 0.28952(17) 0.91175(18) 0.0415(8) Uani 1 1 d .
O3 O 0.00048(18) 0.22262(18) 0.9740(2) 0.0556(9) Uani 1 1 d .
O4A O 0.3872(3) 0.7410(3) 0.5941(4) 0.0271(12) Uiso 0.50 1 d P
O4B O 0.3906(3) 0.7417(3) 0.5489(4) 0.0330(13) Uiso 0.50 1 d P
O5 O 0.59860(19) 0.90666(19) 0.5130(3) 0.0678(12) Uani 1 1 d .
O6 O 0.5361(3) 0.8043(2) 0.4434(3) 0.0797(13) Uani 1 1 d .
P1A P 0.0000 0.0000 0.88816(19) 0.0160(6) Uiso 0.50 3 d SP
P1B P 0.0000 0.0000 0.8421(3) 0.0495(11) Uiso 0.50 3 d SP
P2A P 0.3333 0.6667 0.5474(2) 0.0279(8) Uiso 0.50 3 d SP
P2B P 0.3333 0.6667 0.5956(2) 0.0302(8) Uiso 0.50 3 d SP

loop_
_atom_site_aniso_label
_atom_site_aniso_U_11
_atom_site_aniso_U_22
_atom_site_aniso_U_33
_atom_site_aniso_U_23
_atom_site_aniso_U_13
_atom_site_aniso_U_12
C1 0.028(2) 0.026(2) 0.047(3) -0.0071(19) 0.0004(19) 0.0146(18)
C2 0.024(2) 0.028(2) 0.087(4) 0.000(2) 0.008(2) 0.0152(18)
C3 0.035(2) 0.024(2) 0.086(4) 0.004(2) 0.012(2) 0.017(2)
C4 0.034(2) 0.035(2) 0.057(3) -0.004(2) -0.005(2) 0.021(2)
C5 0.027(2) 0.034(2) 0.044(3) -0.006(2) -0.005(2) 0.0124(18)
C6 0.026(2) 0.040(3) 0.069(3) 0.007(2) -0.004(2) 0.012(2)
C7 0.028(2) 0.041(3) 0.091(4) 0.019(3) -0.005(3) 0.005(2)
C8 0.039(3) 0.041(3) 0.099(5) 0.023(3) -0.002(3) 0.016(2)
C9 0.029(2) 0.042(3) 0.063(3) 0.008(2) -0.005(2) 0.018(2)
C10 0.031(2) 0.033(2) 0.036(2) -0.007(2) -0.0049(19) 0.0151(19)
C11 0.022(2) 0.027(2) 0.059(3) -0.007(2) -0.001(2) 0.0097(18)
C12 0.031(2) 0.032(2) 0.054(3) -0.007(2) -0.003(2) 0.0154(19)
C13 0.027(2) 0.030(2) 0.058(3) -0.002(2) 0.003(2) 0.0141(19)
C14 0.025(2) 0.029(2) 0.069(4) 0.003(2) 0.000(2) 0.0146(19)
C15 0.024(2) 0.023(2) 0.057(3) 0.005(2) -0.001(2) 0.0054(17)
C16 0.034(2) 0.037(2) 0.051(3) 0.003(2) -0.004(2) 0.012(2)
C17 0.047(3) 0.047(3) 0.054(3) -0.001(2) -0.006(3) 0.015(2)
C18 0.056(3) 0.047(3) 0.047(3) -0.007(2) 0.001(3) 0.026(2)
C19 0.038(3) 0.032(2) 0.057(3) 0.000(2) 0.003(2) 0.017(2)
C20 0.027(2) 0.022(2) 0.057(3) -0.001(2) 0.002(2) 0.0101(18)
C21 0.031(2) 0.031(2) 0.064(3) 0.010(2) 0.011(2) 0.016(2)
C22 0.029(2) 0.030(2) 0.060(3) 0.002(2) -0.001(2) 0.0190(19)
C23 0.034(2) 0.039(3) 0.067(3) -0.001(3) -0.004(2) 0.020(2)
C24 0.029(2) 0.054(3) 0.081(4) -0.007(3) -0.010(3) 0.016(2)
C25 0.059(3) 0.069(4) 0.054(3) -0.010(3) -0.014(3) 0.043(3)
C26 0.052(3) 0.055(3) 0.061(3) 0.008(3) 0.007(3) 0.034(3)
C27 0.032(2) 0.043(3) 0.061(3) 0.008(3) 0.000(2) 0.021(2)
C28 0.022(2) 0.027(2) 0.090(4) 0.000(2) 0.003(2) 0.0124(18)
C29 0.031(2) 0.028(2) 0.093(4) 0.001(2) 0.005(3) 0.019(2)
C30 0.026(2) 0.030(2) 0.079(4) 0.006(2) 0.005(2) 0.0104(19)
C31 0.031(2) 0.033(2) 0.076(3) 0.007(2) 0.005(2) 0.019(2)
C32 0.040(3) 0.032(2) 0.084(4) 0.002(3) 0.005(3) 0.022(2)
C33 0.046(3) 0.039(3) 0.143(6) 0.003(4) 0.002(4) 0.023(3)
C34 0.052(3) 0.032(3) 0.204(9) -0.008(4) -0.009(4) 0.025(3)
C35 0.040(3) 0.033(3) 0.215(9) -0.026(4) -0.020(4) 0.013(2)
C36 0.036(3) 0.040(3) 0.149(6) -0.035(3) -0.021(3) 0.021(2)
C37 0.030(2) 0.030(2) 0.097(4) -0.007(3) -0.001(2) 0.016(2)
C38 0.020(2) 0.027(2) 0.100(4) -0.007(3) -0.011(2) 0.0090(18)
C39 0.031(2) 0.029(2) 0.121(5) -0.004(3) -0.001(3) 0.017(2)
C40 0.022(2) 0.038(3) 0.139(6) -0.020(4) -0.008(3) 0.014(2)
C41 0.040(3) 0.043(3) 0.136(6) -0.026(4) -0.032(4) 0.028(3)
C42 0.032(3) 0.042(3) 0.107(5) -0.024(3) -0.029(3) 0.018(2)
C43 0.051(4) 0.053(4) 0.125(6) -0.014(4) -0.044(4) 0.026(3)
C44 0.055(4) 0.066(4) 0.102(5) -0.003(4) -0.028(4) 0.023(3)
C45 0.052(3) 0.070(4) 0.076(4) -0.008(3) -0.020(3) 0.029(3)
C46 0.041(3) 0.053(3) 0.092(5) -0.011(3) -0.018(3) 0.026(3)
C47 0.031(3) 0.032(2) 0.095(4) -0.017(3) -0.025(3) 0.017(2)
C48 0.038(3) 0.048(3) 0.099(5) -0.002(3) 0.013(3) 0.026(3)
C49 0.038(3) 0.057(4) 0.112(6) 0.011(4) 0.035(3) 0.023(3)
C50 0.051(3) 0.068(4) 0.137(6) 0.044(4) 0.053(4) 0.032(3)
C51 0.071(5) 0.083(5) 0.127(7) 0.053(6) 0.056(5) 0.041(4)
C52 0.083(6) 0.130(9) 0.154(10) 0.058(8) 0.052(7) 0.063(6)
C53 0.098(7) 0.172(10) 0.105(7) 0.025(7) 0.021(5) 0.075(7)
C54 0.078(5) 0.112(6) 0.112(7) 0.020(6) 0.032(5) 0.061(5)
Cl1A 0.247(7) 0.247(7) 0.410(13) -0.099(8) 0.015(8) 0.157(6)
Cl1B 0.191(18) 0.153(14) 0.45(4) 0.19(2) 0.11(2) 0.100(14)
Cl1C 0.47(4) 0.45(3) 0.39(2) 0.053(17) -0.06(2) 0.39(4)
O2 0.0331(16) 0.0384(17) 0.057(2) -0.0089(16) 0.0004(16) 0.0207(14)
O3 0.0361(19) 0.0373(18) 0.076(3) -0.0019(18) 0.0037(18) 0.0055(16)
O5 0.0302(18) 0.0342(19) 0.135(4) 0.013(2) 0.022(2) 0.0134(16)
O6 0.083(3) 0.053(3) 0.111(4) 0.001(2) 0.007(3) 0.039(2)

loop_
_atom_type_symbol
_atom_type_description
_atom_type_scat_dispersion_real
_atom_type_scat_dispersion_imag
_atom_type_scat_source
C C 0.0033 0.0016 'International Tables Vol C Tables 4.2.6.8 and 6.1.1.4'
H H 0.0000 0.0000 'International Tables Vol C Tables 4.2.6.8 and 6.1.1.4'
Cl Cl 0.1484 0.1585 'International Tables Vol C Tables 4.2.6.8 and 6.1.1.4'
O O 0.0106 0.0060 'International Tables Vol C Tables 4.2.6.8 and 6.1.1.4'
P P 0.1023 0.0942 'International Tables Vol C Tables 4.2.6.8 and 6.1.1.4'

loop_
_geom_angle_atom_site_label_1
_geom_angle_atom_site_label_2
_geom_angle_atom_site_label_3
_geom_angle
_geom_angle_site_symmetry_1
_geom_angle_site_symmetry_3
_geom_angle_publ_flag
C2 C1 C10 117.9(4) . . y
C2 C1 C11 119.4(4) . . y
C10 C1 C11 122.6(4) . . y
C1 C2 C3 123.5(4) . . y
C1 C2 O1A 110.8(4) . . y
C3 C2 O1A 124.3(4) . . y
C1 C2 O1B 120.9(4) . . y
C3 C2 O1B 113.0(5) . . y
O1A C2 O1B 30.4(3) . . y
C4 C3 C2 119.5(4) . . y
C3 C4 C5 120.4(4) . . y
C4 C5 C10 119.1(4) . . y
C4 C5 C6 121.6(4) . . y
C10 C5 C6 119.2(4) . . y
C7 C6 C5 120.9(4) . . y
C6 C7 C8 120.2(4) . . y
C9 C8 C7 120.3(5) . . y
C8 C9 C10 121.2(4) . . y
C9 C10 C5 118.0(4) . . y
C9 C10 C1 122.4(4) . . y
C5 C10 C1 119.5(4) . . y
C12 C11 C20 116.9(4) . . y
C12 C11 C1 121.4(4) . . y
C20 C11 C1 121.6(4) . . y
C11 C12 C13 123.5(4) . . y
C11 C12 O2 118.0(4) . . y
C13 C12 O2 118.4(4) . . y
C14 C13 C12 119.3(4) . . y
C13 C14 C15 121.1(4) . . y
C16 C15 C14 121.7(4) . . y
C16 C15 C20 119.6(4) . . y
C14 C15 C20 118.6(4) . . y
C17 C16 C15 121.2(4) . . y
C16 C17 C18 119.6(5) . . y
C19 C18 C17 120.8(5) . . y
C18 C19 C20 121.3(4) . . y
C15 C20 C19 117.5(4) . . y
C15 C20 C11 120.4(4) . . y
C19 C20 C11 122.1(4) . . y
O3 C21 O2 123.2(5) . . y
O3 C21 C22 124.7(5) . . y
O2 C21 C22 112.1(4) . . y
C23 C22 C27 119.6(5) . . y
C23 C22 C21 124.0(5) . . y
C27 C22 C21 116.4(4) . . y
C24 C23 C22 120.4(5) . . y
C25 C24 C23 120.3(5) . . y
C24 C25 C26 121.5(5) . . y
C25 C26 C27 118.5(5) . . y
C22 C27 C26 119.8(4) . . y
C29 C28 C37 117.8(4) . . y
C29 C28 C38 119.2(4) . . y
C37 C28 C38 122.7(4) . . y
C28 C29 C30 122.9(4) . . y
C28 C29 O4A 111.1(4) . . y
C30 C29 O4A 124.1(4) . . y
C28 C29 O4B 120.4(4) . . y
C30 C29 O4B 113.9(5) . . y
O4A C29 O4B 32.5(3) . . y
C31 C30 C29 119.6(4) . . y
C30 C31 C32 121.6(4) . . y
C31 C32 C33 123.0(5) . . y
C31 C32 C37 118.0(4) . . y
C33 C32 C37 119.0(4) . . y
C34 C33 C32 121.3(5) . . y
C33 C34 C35 120.2(5) . . y
C36 C35 C34 120.9(5) . . y
C35 C36 C37 120.2(5) . . y
C36 C37 C32 118.2(4) . . y
C36 C37 C28 121.8(4) . . y
C32 C37 C28 119.9(4) . . y
C39 C38 C47 119.8(5) . . y
C39 C38 C28 119.1(5) . . y
C47 C38 C28 121.0(4) . . y
C38 C39 C40 121.6(6) . . y
C38 C39 O5 118.0(4) . . y
C40 C39 O5 120.4(5) . . y
C41 C40 C39 119.2(6) . . y
C40 C41 C42 122.0(5) . . y
C41 C42 C43 123.5(6) . . y
C41 C42 C47 118.1(6) . . y
C43 C42 C47 118.4(6) . . y
C44 C43 C42 121.1(6) . . y
C43 C44 C45 121.4(7) . . y
C46 C45 C44 120.3(7) . . y
C45 C46 C47 121.1(5) . . y
C38 C47 C46 123.4(4) . . y
C38 C47 C42 119.0(5) . . y
C46 C47 C42 117.6(6) . . y
O6 C48 O5 122.7(6) . . y
O6 C48 C49 124.4(7) . . y
O5 C48 C49 112.9(5) . . y
C54 C49 C50 121.5(8) . . y
C54 C49 C48 118.1(6) . . y
C50 C49 C48 120.4(7) . . y
C49 C50 C51 118.1(9) . . y
C52 C51 C50 120.1(9) . . y
C51 C52 C53 122.7(10) . . y
C52 C53 C54 117.7(11) . . y
C49 C54 C53 120.0(9) . . y
Cl1B Cl1B Cl1B 59.999(4) 2_665 3_565 y
Cl1B Cl1B Cl1C 82.3(9) 2_665 3_564 y
Cl1B Cl1B Cl1C 91.6(7) 3_565 3_564 y
Cl1C Cl1C Cl1C 59.998(5) 2_665 3_565 y
Cl1C Cl1C Cl1B 95.0(7) 2_665 2_666 y
Cl1C Cl1C Cl1B 85.1(7) 3_565 2_666 y
O1B O1A P1B 89.9(8) . . y
O1B O1A C2 75.5(8) . . y
P1B O1A C2 138.5(4) . . y
O1B O1A P1A 59.5(7) . . y
P1B O1A P1A 30.5(2) . . y
C2 O1A P1A 120.3(4) . . y
O1A O1B P1A 92.9(8) . . y
O1A O1B C2 74.1(8) . . y
P1A O1B C2 137.9(5) . . y
O1A O1B P1B 61.7(7) . . y
P1A O1B P1B 31.2(2) . . y
C2 O1B P1B 121.7(6) . . y
C21 O2 C12 117.4(3) . . y
O4B O4A P2B 93.1(7) . . y
O4B O4A C29 74.4(6) . . y
P2B O4A C29 144.1(5) . . y
O4B O4A P2A 60.7(6) . . y
P2B O4A P2A 32.5(2) . . y
C29 O4A P2A 122.8(5) . . y
O4A O4B P2A 89.0(7) . . y
O4A O4B C29 73.1(6) . . y
P2A O4B C29 139.6(5) . . y
O4A O4B P2B 57.2(6) . . y
P2A O4B P2B 31.9(2) . . y
C29 O4B P2B 120.4(5) . . y
C48 O5 C39 117.1(4) . . y
P1B P1A O1B 86.9(4) . 2 y
P1B P1A O1B 86.9(4) . . y
O1B P1A O1B 119.71(7) 2 . y
P1B P1A O1B 86.9(4) . 3 y
O1B P1A O1B 119.70(7) 2 3 y
O1B P1A O1B 119.70(7) . 3 y
P1B P1A O1A 59.2(2) . . y
O1B P1A O1A 114.7(4) 2 . y
O1B P1A O1A 27.7(3) . . y
O1B P1A O1A 112.6(4) 3 . y
P1B P1A O1A 59.2(2) . 2 y
O1B P1A O1A 27.7(3) 2 2 y
O1B P1A O1A 112.6(4) . 2 y
O1B P1A O1A 114.7(4) 3 2 y
O1A P1A O1A 96.2(3) . 2 y
P1B P1A O1A 59.2(2) . 3 y
O1B P1A O1A 112.6(4) 2 3 y
O1B P1A O1A 114.7(4) . 3 y
O1B P1A O1A 27.7(3) 3 3 y
O1A P1A O1A 96.2(3) . 3 y
O1A P1A O1A 96.2(3) 2 3 y
P1A P1B O1A 90.3(3) . . y
P1A P1B O1A 90.3(3) . 2 y
O1A P1B O1A 119.999(8) . 2 y
P1A P1B O1A 90.3(3) . 3 y
O1A P1B O1A 119.995(10) . 3 y
O1A P1B O1A 119.997(10) 2 3 y
P1A P1B O1B 61.9(3) . 2 y
O1A P1B O1B 117.5(4) . 2 y
O1A P1B O1B 28.4(3) 2 2 y
O1A P1B O1B 115.2(4) 3 2 y
P1A P1B O1B 61.9(3) . . y
O1A P1B O1B 28.4(3) . . y
O1A P1B O1B 115.2(4) 2 . y
O1A P1B O1B 117.4(4) 3 . y
O1B P1B O1B 99.6(4) 2 . y
P1A P1B O1B 61.9(3) . 3 y
O1A P1B O1B 115.2(4) . 3 y
O1A P1B O1B 117.4(4) 2 3 y
O1A P1B O1B 28.4(3) 3 3 y
O1B P1B O1B 99.6(4) 2 3 y
O1B P1B O1B 99.6(4) . 3 y
P2B P2A O4B 88.9(3) . 2_665 y
P2B P2A O4B 88.9(3) . . y
O4B P2A O4B 119.97(2) 2_665 . y
P2B P2A O4B 88.9(3) . 3_565 y
O4B P2A O4B 119.96(3) 2_665 3_565 y
O4B P2A O4B 119.96(3) . 3_565 y
P2B P2A O4A 58.7(3) . 2_665 y
O4B P2A O4A 30.3(3) 2_665 2_665 y
O4B P2A O4A 116.6(4) . 2_665 y
O4B P2A O4A 112.7(4) 3_565 2_665 y
P2B P2A O4A 58.7(3) . . y
O4B P2A O4A 112.7(4) 2_665 . y
O4B P2A O4A 30.3(3) . . y
O4B P2A O4A 116.6(4) 3_565 . y
O4A P2A O4A 95.4(3) 2_665 . y
P2B P2A O4A 58.7(3) . 3_565 y
O4B P2A O4A 116.6(4) 2_665 3_565 y
O4B P2A O4A 112.7(4) . 3_565 y
O4B P2A O4A 30.3(3) 3_565 3_565 y
O4A P2A O4A 95.4(3) 2_665 3_565 y
O4A P2A O4A 95.4(3) . 3_565 y
P2A P2B O4A 88.8(3) . . y
P2A P2B O4A 88.8(3) . 2_665 y
O4A P2B O4A 119.96(2) . 2_665 y
P2A P2B O4A 88.8(3) . 3_565 y
O4A P2B O4A 119.96(3) . 3_565 y
O4A P2B O4A 119.96(3) 2_665 3_565 y
P2A P2B O4B 59.2(3) . 2_665 y
O4A P2B O4B 112.8(4) . 2_665 y
O4A P2B O4B 29.8(3) 2_665 2_665 y
O4A P2B O4B 116.7(4) 3_565 2_665 y
P2A P2B O4B 59.2(3) . . y
O4A P2B O4B 29.8(3) . . y
O4A P2B O4B 116.7(4) 2_665 . y
O4A P2B O4B 112.8(4) 3_565 . y
O4B P2B O4B 96.1(4) 2_665 . y
P2A P2B O4B 59.2(3) . 3_565 y
O4A P2B O4B 116.7(4) . 3_565 y
O4A P2B O4B 112.8(4) 2_665 3_565 y
O4A P2B O4B 29.8(3) 3_565 3_565 y
O4B P2B O4B 96.1(4) 2_665 3_565 y
O4B P2B O4B 96.1(4) . 3_565 y

loop_
_geom_bond_atom_site_label_1
_geom_bond_atom_site_label_2
_geom_bond_distance
_geom_bond_site_symmetry_2
_geom_bond_publ_flag
C1 C2 1.356(6) . y
C1 C10 1.434(6) . y
C1 C11 1.493(6) . y
C2 C3 1.387(6) . y
C2 O1A 1.437(7) . y
C2 O1B 1.446(8) . y
C3 C4 1.365(6) . y
C4 C5 1.414(6) . y
C5 C10 1.415(6) . y
C5 C6 1.418(6) . y
C6 C7 1.351(7) . y
C7 C8 1.403(7) . y
C8 C9 1.364(7) . y
C9 C10 1.412(6) . y
C11 C12 1.377(6) . y
C11 C20 1.438(7) . y
C12 C13 1.401(6) . y
C12 O2 1.410(5) . y
C13 C14 1.360(7) . y
C14 C15 1.420(7) . y
C15 C16 1.406(7) . y
C15 C20 1.421(6) . y
C16 C17 1.371(7) . y
C17 C18 1.398(7) . y
C18 C19 1.364(7) . y
C19 C20 1.423(6) . y
C21 O3 1.200(5) . y
C21 O2 1.353(6) . y
C21 C22 1.491(7) . y
C22 C23 1.380(6) . y
C22 C27 1.381(7) . y
C23 C24 1.365(8) . y
C24 C25 1.347(8) . y
C25 C26 1.384(8) . y
C26 C27 1.396(8) . y
C28 C29 1.357(6) . y
C28 C37 1.425(6) . y
C28 C38 1.507(6) . y
C29 C30 1.397(6) . y
C29 O4A 1.443(7) . y
C29 O4B 1.454(7) . y
C30 C31 1.341(6) . y
C31 C32 1.409(7) . y
C32 C33 1.416(7) . y
C32 C37 1.424(7) . y
C33 C34 1.353(8) . y
C34 C35 1.399(9) . y
C35 C36 1.374(8) . y
C36 C37 1.424(7) . y
C38 C39 1.371(7) . y
C38 C47 1.401(8) . y
C39 C40 1.410(7) . y
C39 O5 1.422(8) . y
C40 C41 1.345(10) . y
C41 C42 1.414(9) . y
C42 C43 1.417(10) . y
C42 C47 1.440(7) . y
C43 C44 1.321(10) . y
C44 C45 1.394(9) . y
C45 C46 1.354(8) . y
C46 C47 1.409(8) . y
C48 O6 1.181(7) . y
C48 O5 1.352(8) . y
C48 C49 1.526(9) . y
C49 C54 1.356(11) . y
C49 C50 1.366(9) . y
C50 C51 1.415(11) . y
C51 C52 1.323(14) . y
C52 C53 1.372(14) . y
C53 C54 1.407(12) . y
Cl1B Cl1B 1.86(3) 2_665 y
Cl1B Cl1B 1.86(3) 3_565 y
Cl1B Cl1C 2.15(4) 3_564 y
Cl1C Cl1C 1.74(3) 2_665 y
Cl1C Cl1C 1.74(3) 3_565 y
Cl1C Cl1B 2.15(4) 2_666 y
O1A O1B 0.756(7) . y
O1A P1B 1.398(5) . y
O1A P1A 1.627(6) . y
O1B P1A 1.403(7) . y
O1B P1B 1.588(8) . y
O4A O4B 0.811(6) . y
O4A P2B 1.372(5) . y
O4A P2A 1.606(6) . y
O4B P2A 1.400(5) . y
O4B P2B 1.631(6) . y
P1A P1B 0.825(5) . y
P1A O1B 1.403(7) 2 y
P1A O1B 1.403(7) 3 y
P1A O1A 1.627(6) 2 y
P1A O1A 1.627(6) 3 y
P1B O1A 1.398(5) 2 y
P1B O1A 1.398(5) 3 y
P1B O1B 1.588(8) 2 y
P1B O1B 1.588(8) 3 y
P2A P2B 0.863(4) . y
P2A O4B 1.400(5) 2_665 y
P2A O4B 1.400(5) 3_565 y
P2A O4A 1.606(6) 2_665 y
P2A O4A 1.606(6) 3_565 y
P2B O4A 1.372(5) 2_665 y
P2B O4A 1.372(5) 3_565 y
P2B O4B 1.631(6) 2_665 y
P2B O4B 1.631(6) 3_565 y
